data_2020565
loop_
_publ_author_name
'Liu, Yang'
'Feng, Yong-Lan'
'Fu, Wei-Wei'

_publ_section_title
;
 Synthesis, structure, thermostability and luminescence properties of
 ZnIIand CdIIcoordination polymers based on dimethysuccinate and flexible
 1,4-bis(imidazol-1-ylmethyl)benzene ligands
;
_journal_issue 9
_journal_name_full 'Acta Crystallographica Section C Structural Chemistry'
_journal_paper_doi 10.1107/S2053229616010603
_journal_volume 72
_journal_year 2016
_chemical_formula_iupac '[Cd2 (C6 H8 O4)2 (C14 H14 N4)]'
_chemical_formula_moiety 'C26 H30 Cd2 N4 O8'
_chemical_formula_sum 'C26 H30 Cd2 N4 O8'
_chemical_formula_weight 751.34
_chemical_name_systematic
Poly[[\m~2~-1,4-bis(imidazol-1-ylmethyl)benzene-\k^2^<i>N</i>^3^:<i>N</i>^3'^]bis(\m~3~-2,2-dimethylbutanoato-\k^3^<i>O</i>^1^:<i>O</i>^4^:<i>O</i>^4'^)dicadmium(II)]
_space_group_IT_number 15
_symmetry_cell_setting monoclinic
_symmetry_space_group_name_Hall '-C 2yc'
_symmetry_space_group_name_H-M 'C 1 2/c 1'
_atom_sites_solution_hydrogens geom
_atom_sites_solution_primary direct
_atom_sites_solution_secondary difmap
_audit_creation_method SHELXL-97
_cell_angle_alpha 90.00
_cell_angle_beta 115.703(14)
_cell_angle_gamma 90.00
_cell_formula_units_Z 4
_cell_length_a 10.575(3)
_cell_length_b 20.477(5)
_cell_length_c 13.938(3)
_cell_measurement_reflns_used 4764
_cell_measurement_temperature 296(2)
_cell_measurement_theta_max 28.56
_cell_measurement_theta_min 2.36
_cell_volume 2719.6(12)
_computing_cell_refinement
;
APEX2 (Bruker, 2012)
;
_computing_data_collection
;
APEX2 (Bruker, 2012)
;
_computing_data_reduction
;
SAINT (Bruker, 2012)
;
_computing_molecular_graphics
;
SHELXTL (Sheldrick, 2008)
;
_computing_publication_material
;
SHELXTL (Sheldrick, 2008) and
PLATON (Spek, 2009)
;
_computing_structure_refinement
;
SHELXL97 (Sheldrick, 2008)
;
_computing_structure_solution
;
SHELXS97 (Sheldrick, 2008)
;
_diffrn_ambient_temperature 296(2)
_diffrn_measured_fraction_theta_full 0.972
_diffrn_measured_fraction_theta_max 0.972
_diffrn_measurement_device_type 'Bruker APEXII CCD area-detector'
_diffrn_measurement_method 'phi and omega scans'
_diffrn_radiation_monochromator graphite
_diffrn_radiation_source 'fine-focus sealed tube'
_diffrn_radiation_type MoK\a
_diffrn_radiation_wavelength 0.71073
_diffrn_reflns_av_R_equivalents 0.0424
_diffrn_reflns_av_sigmaI/netI 0.0466
_diffrn_reflns_limit_h_max 14
_diffrn_reflns_limit_h_min -13
_diffrn_reflns_limit_k_max 26
_diffrn_reflns_limit_k_min -27
_diffrn_reflns_limit_l_max 10
_diffrn_reflns_limit_l_min -18
_diffrn_reflns_number 8603
_diffrn_reflns_theta_full 28.54
_diffrn_reflns_theta_max 28.54
_diffrn_reflns_theta_min 1.99
_exptl_absorpt_coefficient_mu 1.620
_exptl_absorpt_correction_T_max 0.7702
_exptl_absorpt_correction_T_min 0.6780
_exptl_absorpt_correction_type multi-scan
_exptl_absorpt_process_details
;
(SADABS; Bruker, 2012)
;
_exptl_crystal_colour colorless
_exptl_crystal_density_diffrn 1.835
_exptl_crystal_density_method 'not measured'
_exptl_crystal_description block
_exptl_crystal_F_000 1496
_exptl_crystal_size_max 0.26
_exptl_crystal_size_mid 0.21
_exptl_crystal_size_min 0.17
_refine_diff_density_max 1.045
_refine_diff_density_min -1.359
_refine_ls_extinction_coef 0.0034(2)
_refine_ls_extinction_expression Fc^*^=kFc[1+0.001xFc^2^\l^3^/sin(2\q)]^-1/4^
_refine_ls_extinction_method
;
SHELXL97 (Sheldrick, 2008)
;
_refine_ls_goodness_of_fit_ref 1.049
_refine_ls_hydrogen_treatment mixed
_refine_ls_matrix_type full
_refine_ls_number_parameters 184
_refine_ls_number_reflns 3381
_refine_ls_number_restraints 0
_refine_ls_restrained_S_all 1.049
_refine_ls_R_factor_all 0.0388
_refine_ls_R_factor_gt 0.0342
_refine_ls_shift/su_max 0.012
_refine_ls_shift/su_mean 0.001
_refine_ls_structure_factor_coef Fsqd
_refine_ls_weighting_details 'calc w=1/[\s^2^(Fo^2^)+(0.0533P)^2^+0.0557P] where P=(Fo^2^+2Fc^2^)/3'
_refine_ls_weighting_scheme calc
_refine_ls_wR_factor_gt 0.0890
_refine_ls_wR_factor_ref 0.0924
_reflns_number_gt 2963
_reflns_number_total 3381
_reflns_threshold_expression >2sigma(I)
_cod_data_source_file yf3105sup1.cif
_cod_data_source_block dj3531
_cod_original_sg_symbol_H-M 'C 2/c'
_cod_database_code 2020565

loop_
_symmetry_equiv_pos_as_xyz
'x, y, z'
'-x, y, -z+1/2'
'x+1/2, y+1/2, z'
'-x+1/2, y+1/2, -z+1/2'
'-x, -y, -z'
'x, -y, z-1/2'
'-x+1/2, -y+1/2, -z'
'x+1/2, -y+1/2, z-1/2'

loop_
_atom_site_type_symbol
_atom_site_label
_atom_site_fract_x
_atom_site_fract_y
_atom_site_fract_z
_atom_site_U_iso_or_equiv
_atom_site_adp_type
_atom_site_calc_flag
_atom_site_refinement_flags
_atom_site_occupancy
_atom_site_symmetry_multiplicity
Cd Cd1 0.773049(19) 0.177121(9) 0.923802(13) 0.02770(11) Uani d . 1 1
O O1 0.7807(2) 0.10343(10) 0.79074(15) 0.0394(5) Uani d . 1 1
O O2 0.7278(2) 0.20682(9) 0.75732(15) 0.0372(5) Uani d . 1 1
O O3 0.5599(2) 0.13698(13) 0.9058(2) 0.0559(6) Uani d . 1 1
O O4 0.6247(2) 0.22514(11) 0.9983(2) 0.0575(7) Uani d . 1 1
N N1 0.9369(2) 0.12452(11) 1.05943(17) 0.0299(5) Uani d . 1 1
N N2 1.1256(2) 0.09868(10) 1.20142(16) 0.0269(4) Uani d . 1 1
C C1 0.7430(3) 0.14979(13) 0.72774(19) 0.0261(5) Uani d . 1 1
C C2 0.7199(3) 0.14116(13) 0.6126(2) 0.0288(5) Uani d . 1 1
C C3 0.6051(3) 0.18709(13) 0.5407(2) 0.0305(6) Uani d . 1 1
H H3A 0.6391 0.2315 0.5579 0.037 Uiso calc R 1 1
H H3B 0.5886 0.1789 0.4677 0.037 Uiso calc R 1 1
C C4 0.5334(3) 0.18223(13) 0.9529(2) 0.0317(6) Uani d . 1 1
C C5 0.6856(4) 0.07069(15) 0.5756(2) 0.0462(8) Uani d . 1 1
H H5A 0.7557 0.0423 0.6253 0.069 Uiso calc R 1 1
H H5B 0.6843 0.0659 0.5066 0.069 Uiso calc R 1 1
H H5C 0.5953 0.0594 0.5715 0.069 Uiso calc R 1 1
C C6 0.8570(4) 0.1594(2) 0.6071(3) 0.0487(8) Uani d . 1 1
H H6A 0.8828 0.2033 0.6326 0.073 Uiso calc R 1 1
H H6B 0.8442 0.1566 0.5347 0.073 Uiso calc R 1 1
H H6C 0.9299 0.1299 0.6506 0.073 Uiso calc R 1 1
C C7 1.0450(3) 0.14716(13) 1.1438(2) 0.0292(5) Uani d . 1 1
H H7 1.0624 0.1912 1.1608 0.035 Uiso calc R 1 1
C C8 1.0673(3) 0.04124(13) 1.1521(2) 0.0353(6) Uani d . 1 1
H H8 1.1007 -0.0007 1.1742 0.042 Uiso calc R 1 1
C C9 0.9504(3) 0.05839(14) 1.0643(2) 0.0362(6) Uani d . 1 1
H H9 0.8888 0.0293 1.0148 0.043 Uiso calc R 1 1
C C10 1.2580(3) 0.10580(16) 1.2965(2) 0.0342(6) Uani d . 1 1
H H10A 1.2668 0.0707 1.3456 0.041 Uiso calc R 1 1
H H10B 1.2572 0.1467 1.3313 0.041 Uiso calc R 1 1
C C11 1.3831(3) 0.10469(13) 1.27156(19) 0.0286(5) Uani d . 1 1
C C12 1.4418(3) 0.04608(13) 1.2605(2) 0.0354(6) Uani d . 1 1
H H12 1.4020 0.0067 1.2668 0.042 Uiso d R 1 1
C C13 1.4413(3) 0.16262(14) 1.2602(2) 0.0320(6) Uani d . 1 1
H H13 1.4027 0.2021 1.2676 0.038 Uiso d R 1 1

loop_
_atom_site_aniso_label
_atom_site_aniso_U_11
_atom_site_aniso_U_22
_atom_site_aniso_U_33
_atom_site_aniso_U_12
_atom_site_aniso_U_13
_atom_site_aniso_U_23
Cd1 0.02447(15) 0.03472(15) 0.01904(14) -0.00038(6) 0.00488(10) 0.00079(6)
O1 0.0466(12) 0.0422(11) 0.0241(9) 0.0139(9) 0.0105(9) 0.0099(8)
O2 0.0530(13) 0.0323(10) 0.0244(9) -0.0021(9) 0.0149(9) -0.0015(8)
O3 0.0362(12) 0.0746(16) 0.0618(15) -0.0112(11) 0.0259(11) -0.0277(13)
O4 0.0390(13) 0.0442(12) 0.0766(17) -0.0176(10) 0.0133(12) -0.0101(12)
N1 0.0260(11) 0.0362(11) 0.0240(10) 0.0039(9) 0.0076(9) 0.0001(9)
N2 0.0222(10) 0.0359(11) 0.0202(10) 0.0022(9) 0.0070(8) 0.0014(8)
C1 0.0195(12) 0.0343(13) 0.0206(11) 0.0011(10) 0.0049(9) 0.0023(10)
C2 0.0300(14) 0.0364(13) 0.0208(12) 0.0042(10) 0.0117(10) 0.0036(10)
C3 0.0326(15) 0.0365(13) 0.0202(13) 0.0047(11) 0.0096(11) 0.0065(10)
C4 0.0270(14) 0.0385(15) 0.0214(13) -0.0050(10) 0.0028(11) 0.0060(10)
C5 0.064(2) 0.0387(16) 0.0335(16) 0.0079(15) 0.0191(14) -0.0023(12)
C6 0.0310(16) 0.080(2) 0.0383(18) 0.0061(17) 0.0183(14) 0.0065(17)
C7 0.0275(13) 0.0337(13) 0.0237(12) 0.0012(10) 0.0085(10) 0.0019(10)
C8 0.0363(15) 0.0306(13) 0.0330(14) 0.0019(11) 0.0094(12) -0.0005(11)
C9 0.0360(15) 0.0360(13) 0.0314(14) 0.0000(12) 0.0099(12) -0.0037(11)
C10 0.0262(13) 0.0524(16) 0.0205(12) 0.0020(12) 0.0069(10) 0.0009(11)
C11 0.0237(12) 0.0402(14) 0.0166(11) 0.0022(10) 0.0039(9) 0.0022(10)
C12 0.0343(15) 0.0328(13) 0.0399(15) -0.0034(11) 0.0169(12) 0.0003(11)
C13 0.0362(16) 0.0332(12) 0.0241(13) 0.0021(11) 0.0108(11) -0.0021(10)

loop_
_atom_type_symbol
_atom_type_description
_atom_type_scat_dispersion_real
_atom_type_scat_dispersion_imag
_atom_type_scat_source
C C 0.0033 0.0016 'International Tables Vol C Tables 4.2.6.8 and 6.1.1.4'
H H 0.0000 0.0000 'International Tables Vol C Tables 4.2.6.8 and 6.1.1.4'
N N 0.0061 0.0033 'International Tables Vol C Tables 4.2.6.8 and 6.1.1.4'
O O 0.0106 0.0060 'International Tables Vol C Tables 4.2.6.8 and 6.1.1.4'
Cd Cd -0.8075 1.2024 'International Tables Vol C Tables 4.2.6.8 and 6.1.1.4'

loop_
_geom_angle_atom_site_label_1
_geom_angle_atom_site_label_2
_geom_angle_atom_site_label_3
_geom_angle_site_symmetry_1
_geom_angle_site_symmetry_3
_geom_angle
N1 Cd1 O2 . . 138.88(8)
N1 Cd1 O3 . . 106.58(9)
O2 Cd1 O3 . . 102.97(9)
N1 Cd1 O4 . 7_657 89.25(9)
O2 Cd1 O4 . 7_657 95.60(9)
O3 Cd1 O4 . 7_657 126.55(9)
N1 Cd1 O1 . . 94.43(7)
O2 Cd1 O1 . . 55.84(7)
O3 Cd1 O1 . . 92.89(8)
O4 Cd1 O1 7_657 . 137.42(9)
N1 Cd1 O4 . . 104.06(9)
O2 Cd1 O4 . . 116.41(8)
O3 Cd1 O4 . . 53.87(8)
O4 Cd1 O4 7_657 . 72.91(9)
O1 Cd1 O4 . . 145.23(8)
N1 Cd1 C1 . . 118.30(8)
O2 Cd1 C1 . . 28.33(8)
O3 Cd1 C1 . . 97.88(8)
O4 Cd1 C1 7_657 . 119.10(9)
O1 Cd1 C1 . . 27.55(7)
O4 Cd1 C1 . . 135.16(8)
N1 Cd1 C4 . . 108.93(8)
O2 Cd1 C4 . . 110.33(8)
O3 Cd1 C4 . . 26.66(8)
O4 Cd1 C4 7_657 . 99.91(9)
O1 Cd1 C4 . . 118.58(8)
O4 Cd1 C4 . . 27.30(8)
C1 Cd1 C4 . . 116.91(8)
C1 O1 Cd1 . . 87.57(16)
C1 O2 Cd1 . . 94.95(15)
C4 O3 Cd1 . . 96.38(18)
C4 O4 Cd1 . 7_657 160.8(2)
C4 O4 Cd1 . . 90.0(2)
Cd1 O4 Cd1 7_657 . 107.09(9)
C7 N1 C9 . . 105.9(2)
C7 N1 Cd1 . . 130.22(18)
C9 N1 Cd1 . . 123.63(18)
C7 N2 C8 . . 108.0(2)
C7 N2 C10 . . 125.9(2)
C8 N2 C10 . . 126.0(2)
O1 C1 O2 . . 121.5(2)
O1 C1 C2 . . 120.9(2)
O2 C1 C2 . . 117.6(2)
O1 C1 Cd1 . . 64.88(14)
O2 C1 Cd1 . . 56.73(12)
C2 C1 Cd1 . . 174.20(18)
C5 C2 C1 . . 111.9(2)
C5 C2 C3 . . 111.0(2)
C1 C2 C3 . . 109.8(2)
C5 C2 C6 . . 107.8(3)
C1 C2 C6 . . 107.5(2)
C3 C2 C6 . . 108.6(2)
C4 C3 C2 2_656 . 116.1(2)
C4 C3 H3A 2_656 . 108.3
C2 C3 H3A . . 108.3
C4 C3 H3B 2_656 . 108.3
C2 C3 H3B . . 108.3
H3A C3 H3B . . 107.4
O3 C4 O4 . . 119.4(3)
O3 C4 C3 . 2_656 122.0(2)
O4 C4 C3 . 2_656 118.6(3)
O3 C4 Cd1 . . 56.96(16)
O4 C4 Cd1 . . 62.74(18)
C3 C4 Cd1 2_656 . 175.12(19)
C2 C5 H5A . . 109.5
C2 C5 H5B . . 109.5
H5A C5 H5B . . 109.5
C2 C5 H5C . . 109.5
H5A C5 H5C . . 109.5
H5B C5 H5C . . 109.5
C2 C6 H6A . . 109.5
C2 C6 H6B . . 109.5
H6A C6 H6B . . 109.5
C2 C6 H6C . . 109.5
H6A C6 H6C . . 109.5
H6B C6 H6C . . 109.5
N1 C7 N2 . . 110.9(2)
N1 C7 H7 . . 124.5
N2 C7 H7 . . 124.5
C9 C8 N2 . . 105.5(2)
C9 C8 H8 . . 127.3
N2 C8 H8 . . 127.3
C8 C9 N1 . . 109.8(2)
C8 C9 H9 . . 125.1
N1 C9 H9 . . 125.1
N2 C10 C11 . . 112.5(2)
N2 C10 H10A . . 109.1
C11 C10 H10A . . 109.1
N2 C10 H10B . . 109.1
C11 C10 H10B . . 109.1
H10A C10 H10B . . 107.8
C13 C11 C12 . . 119.2(3)
C13 C11 C10 . . 119.6(2)
C12 C11 C10 . . 121.1(2)
C12 C12 C11 2_857 . 120.28(16)
C12 C12 H12 2_857 . 120.0
C11 C12 H12 . . 119.7
C11 C13 C13 . 2_857 120.50(16)
C11 C13 H13 . . 119.7
C13 C13 H13 2_857 . 119.8

loop_
_geom_bond_atom_site_label_1
_geom_bond_atom_site_label_2
_geom_bond_site_symmetry_2
_geom_bond_distance
Cd1 N1 . 2.212(2)
Cd1 O2 . 2.2406(19)
Cd1 O3 . 2.309(2)
Cd1 O4 7_657 2.310(2)
Cd1 O1 . 2.419(2)
Cd1 O4 . 2.433(3)
Cd1 C1 . 2.670(3)
Cd1 C4 . 2.737(3)
O1 C1 . 1.236(3)
O2 C1 . 1.272(3)
O3 C4 . 1.236(4)
O4 C4 . 1.255(3)
O4 Cd1 7_657 2.310(2)
N1 C7 . 1.319(3)
N1 C9 . 1.360(4)
N2 C7 . 1.328(3)
N2 C8 . 1.367(3)
N2 C10 . 1.459(3)
C1 C2 . 1.525(3)
C2 C5 . 1.522(4)
C2 C3 . 1.519(4)
C2 C6 . 1.531(4)
C3 C4 2_656 1.508(4)
C3 H3A . 0.9700
C3 H3B . 0.9700
C4 C3 2_656 1.508(4)
C5 H5A . 0.9600
C5 H5B . 0.9600
C5 H5C . 0.9600
C6 H6A . 0.9600
C6 H6B . 0.9600
C6 H6C . 0.9600
C7 H7 . 0.9300
C8 C9 . 1.355(4)
C8 H8 . 0.9300
C9 H9 . 0.9300
C10 C11 . 1.506(4)
C10 H10A . 0.9700
C10 H10B . 0.9700
C11 C13 . 1.377(4)
C11 C12 . 1.390(4)
C12 C12 2_857 1.384(6)
C12 H12 . 0.9304
C13 C13 2_857 1.388(6)
C13 H13 . 0.9306

loop_
_geom_torsion_atom_site_label_1
_geom_torsion_atom_site_label_2
_geom_torsion_atom_site_label_3
_geom_torsion_atom_site_label_4
_geom_torsion_site_symmetry_1
_geom_torsion_site_symmetry_4
_geom_torsion
N1 Cd1 O1 C1 . . -151.59(16)
O2 Cd1 O1 C1 . . -2.20(15)
O3 Cd1 O1 C1 . . 101.53(17)
O4 Cd1 O1 C1 7_657 . -57.9(2)
O4 Cd1 O1 C1 . . 85.8(2)
C4 Cd1 O1 C1 . . 94.03(17)
N1 Cd1 O2 C1 . . 52.7(2)
O3 Cd1 O2 C1 . . -82.47(16)
O4 Cd1 O2 C1 7_657 . 147.99(15)
O1 Cd1 O2 C1 . . 2.15(14)
O4 Cd1 O2 C1 . . -138.33(15)
C4 Cd1 O2 C1 . . -109.26(15)
N1 Cd1 O3 C4 . . 99.30(19)
O2 Cd1 O3 C4 . . -109.63(19)
O4 Cd1 O3 C4 7_657 . -2.4(2)
O1 Cd1 O3 C4 . . -165.21(19)
O4 Cd1 O3 C4 . . 3.77(17)
C1 Cd1 O3 C4 . . -137.98(19)
N1 Cd1 O4 C4 . . -104.13(18)
O2 Cd1 O4 C4 . . 83.32(19)
O3 Cd1 O4 C4 . . -3.68(16)
O4 Cd1 O4 C4 7_657 . 171.1(2)
O1 Cd1 O4 C4 . . 15.9(3)
C1 Cd1 O4 C4 . . 56.7(2)
N1 Cd1 O4 Cd1 . 7_657 84.77(11)
O2 Cd1 O4 Cd1 . 7_657 -87.78(11)
O3 Cd1 O4 Cd1 . 7_657 -174.78(17)
O4 Cd1 O4 Cd1 7_657 7_657 0.0
O1 Cd1 O4 Cd1 . 7_657 -155.21(8)
C1 Cd1 O4 Cd1 . 7_657 -114.35(11)
C4 Cd1 O4 Cd1 . 7_657 -171.1(2)
O2 Cd1 N1 C7 . . 96.3(3)
O3 Cd1 N1 C7 . . -129.5(2)
O4 Cd1 N1 C7 7_657 . -1.3(2)
O1 Cd1 N1 C7 . . 136.2(2)
O4 Cd1 N1 C7 . . -73.5(2)
C1 Cd1 N1 C7 . . 121.7(2)
C4 Cd1 N1 C7 . . -101.6(2)
O2 Cd1 N1 C9 . . -76.8(3)
O3 Cd1 N1 C9 . . 57.4(2)
O4 Cd1 N1 C9 7_657 . -174.5(2)
O1 Cd1 N1 C9 . . -37.0(2)
O4 Cd1 N1 C9 . . 113.3(2)
C1 Cd1 N1 C9 . . -51.5(3)
C4 Cd1 N1 C9 . . 85.3(2)
Cd1 O1 C1 O2 . . 3.8(2)
Cd1 O1 C1 C2 . . -179.3(2)
Cd1 O2 C1 O1 . . -4.1(3)
Cd1 O2 C1 C2 . . 178.9(2)
N1 Cd1 C1 O1 . . 32.60(19)
O2 Cd1 C1 O1 . . 176.2(3)
O3 Cd1 C1 O1 . . -81.08(17)
O4 Cd1 C1 O1 7_657 . 139.02(16)
O4 Cd1 C1 O1 . . -126.24(16)
C4 Cd1 C1 O1 . . -100.76(17)
N1 Cd1 C1 O2 . . -143.55(15)
O3 Cd1 C1 O2 . . 102.77(16)
O4 Cd1 C1 O2 7_657 . -37.14(17)
O1 Cd1 C1 O2 . . -176.2(3)
O4 Cd1 C1 O2 . . 57.60(19)
C4 Cd1 C1 O2 . . 83.08(17)
N1 Cd1 C1 C2 . . -153.3(18)
O2 Cd1 C1 C2 . . -9.7(17)
O3 Cd1 C1 C2 . . 93.1(18)
O4 Cd1 C1 C2 7_657 . -46.8(18)
O1 Cd1 C1 C2 . . 174.1(19)
O4 Cd1 C1 C2 . . 47.9(18)
C4 Cd1 C1 C2 . . 73.4(18)
O1 C1 C2 C5 . . 24.9(4)
O2 C1 C2 C5 . . -158.1(3)
Cd1 C1 C2 C5 . . -148.9(17)
O1 C1 C2 C3 . . 148.6(3)
O2 C1 C2 C3 . . -34.3(3)
Cd1 C1 C2 C3 . . -25.2(19)
O1 C1 C2 C6 . . -93.3(3)
O2 C1 C2 C6 . . 83.7(3)
Cd1 C1 C2 C6 . . 92.8(18)
C5 C2 C3 C4 . 2_656 69.4(3)
C1 C2 C3 C4 . 2_656 -54.8(3)
C6 C2 C3 C4 . 2_656 -172.2(3)
Cd1 O3 C4 O4 . . -6.8(3)
Cd1 O3 C4 C3 . 2_656 174.3(2)
Cd1 O4 C4 O3 7_657 . 159.6(6)
Cd1 O4 C4 O3 . . 6.4(3)
Cd1 O4 C4 C3 7_657 2_656 -21.5(9)
Cd1 O4 C4 C3 . 2_656 -174.7(2)
Cd1 O4 C4 Cd1 7_657 . 153.2(8)
N1 Cd1 C4 O3 . . -89.4(2)
O2 Cd1 C4 O3 . . 78.2(2)
O4 Cd1 C4 O3 7_657 . 178.0(2)
O1 Cd1 C4 O3 . . 16.9(2)
O4 Cd1 C4 O3 . . -173.4(3)
C1 Cd1 C4 O3 . . 48.0(2)
N1 Cd1 C4 O4 . . 83.99(19)
O2 Cd1 C4 O4 . . -108.44(18)
O3 Cd1 C4 O4 . . 173.4(3)
O4 Cd1 C4 O4 7_657 . -8.6(2)
O1 Cd1 C4 O4 . . -169.76(17)
C1 Cd1 C4 O4 . . -138.60(18)
N1 Cd1 C4 C3 . 2_656 -169(2)
O2 Cd1 C4 C3 . 2_656 -1(2)
O3 Cd1 C4 C3 . 2_656 -80(2)
O4 Cd1 C4 C3 7_657 2_656 98(2)
O1 Cd1 C4 C3 . 2_656 -63(2)
O4 Cd1 C4 C3 . 2_656 107(2)
C1 Cd1 C4 C3 . 2_656 -32(2)
C9 N1 C7 N2 . . 0.0(3)
Cd1 N1 C7 N2 . . -174.09(17)
C8 N2 C7 N1 . . 0.0(3)
C10 N2 C7 N1 . . 176.2(2)
C7 N2 C8 C9 . . 0.0(3)
C10 N2 C8 C9 . . -176.2(2)
N2 C8 C9 N1 . . 0.0(4)
C7 N1 C9 C8 . . 0.0(3)
Cd1 N1 C9 C8 . . 174.58(19)
C7 N2 C10 C11 . . -93.5(3)
C8 N2 C10 C11 . . 82.0(3)
N2 C10 C11 C13 . . 96.7(3)
N2 C10 C11 C12 . . -83.8(3)
C13 C11 C12 C12 . 2_857 0.7(5)
C10 C11 C12 C12 . 2_857 -178.9(3)
C12 C11 C13 C13 . 2_857 -1.2(5)
C10 C11 C13 C13 . 2_857 178.4(3)

_cod_database_fobs_code 2020565
